data_4032040
loop_
_publ_author_name
'Meyer, Dirk'
'Strassner, Thomas'

_publ_section_title
;
 Methylpalladium complexes with pyrimidine-functionalized N-heterocyclic
 carbene ligands.
;
_journal_name_full 'Beilstein journal of organic chemistry'
_journal_page_first 1557
_journal_page_last 1565
_journal_paper_doi 10.3762/bjoc.12.150
_journal_volume 12
_journal_year 2016
_chemical_compound_source synthesis
_chemical_formula_moiety 'C22 H25 F3 N4 O2 Pd'
_chemical_formula_sum 'C22 H25 F3 N4 O2 Pd'
_chemical_formula_weight 540.86
_chemical_melting_point 505
_space_group_IT_number 14
_symmetry_cell_setting monoclinic
_symmetry_Int_Tables_number 14
_symmetry_space_group_name_Hall '-P 2ybc'
_symmetry_space_group_name_H-M 'P 1 21/c 1'
_atom_sites_solution_hydrogens geom
_atom_sites_solution_primary direct
_atom_sites_solution_secondary difmap
_audit_creation_method SHELXL-97
_cell_angle_alpha 90
_cell_angle_beta 127.010(4)
_cell_angle_gamma 90
_cell_formula_units_Z 4
_cell_length_a 9.2900(6)
_cell_length_b 20.254(2)
_cell_length_c 15.2870(6)
_cell_measurement_reflns_used 363
_cell_measurement_temperature 198(2)
_cell_measurement_theta_max 23.104
_cell_measurement_theta_min 3.349
_cell_volume 2296.9(3)
_computing_cell_refinement 'Dirax/lsq (Duisenberg & Schreurs, 1989-2000)'
_computing_data_collection 'Collect (Nonius BV, 1997-2000)'
_computing_data_reduction 'EvalCCD (Duisenberg & Schreurs 1990-2000)'
_computing_molecular_graphics 'Ortep III 1.0.3 (M.N.Burnett,C.K.Johnson,2000)'
_computing_publication_material 'XCIF 6.12 (Sheldrick, 1997)'
_computing_structure_refinement 'SHELXL-97 (Sheldrick, 1997)'
_computing_structure_solution 'SIR92 (Altomare, 1994)'
_diffrn_ambient_temperature 198(2)
_diffrn_detector_area_resol_mean 9
_diffrn_measured_fraction_theta_full 0.993
_diffrn_measured_fraction_theta_max 0.993
_diffrn_measurement_device_type KappaCCD
_diffrn_measurement_method CCD
_diffrn_radiation_monochromator graphite
_diffrn_radiation_type MoK\a
_diffrn_radiation_wavelength 0.71073
_diffrn_reflns_av_R_equivalents 0.0250
_diffrn_reflns_av_sigmaI/netI 0.0194
_diffrn_reflns_limit_h_max 11
_diffrn_reflns_limit_h_min -11
_diffrn_reflns_limit_k_max 25
_diffrn_reflns_limit_k_min -25
_diffrn_reflns_limit_l_max 18
_diffrn_reflns_limit_l_min -19
_diffrn_reflns_number 27751
_diffrn_reflns_theta_full 26.40
_diffrn_reflns_theta_max 26.40
_diffrn_reflns_theta_min 4.81
_diffrn_source 'fine-focus sealed tube'
_exptl_absorpt_coefficient_mu 0.858
_exptl_absorpt_correction_T_max 0.8485
_exptl_absorpt_correction_T_min 0.6620
_exptl_absorpt_correction_type multi-scan
_exptl_absorpt_process_details 'SADABS 2.03.(Sheldrick,Bruker AXS Inc.,2002)'
_exptl_crystal_colour colorless
_exptl_crystal_density_diffrn 1.564
_exptl_crystal_density_method 'not measured'
_exptl_crystal_description fragment
_exptl_crystal_F_000 1096
_exptl_crystal_recrystallization_method dichlormethane
_exptl_crystal_size_max 0.52
_exptl_crystal_size_mid 0.47
_exptl_crystal_size_min 0.20
_refine_diff_density_max 0.624
_refine_diff_density_min -0.461
_refine_diff_density_rms 0.060
_refine_ls_extinction_method none
_refine_ls_goodness_of_fit_ref 1.508
_refine_ls_hydrogen_treatment constr
_refine_ls_matrix_type full
_refine_ls_number_parameters 289
_refine_ls_number_reflns 4684
_refine_ls_number_restraints 0
_refine_ls_restrained_S_all 1.508
_refine_ls_R_factor_all 0.0344
_refine_ls_R_factor_gt 0.0263
_refine_ls_shift/su_max 0.002
_refine_ls_shift/su_mean 0.000
_refine_ls_structure_factor_coef Fsqd
_refine_ls_weighting_details 'calc w=1/[\s^2^(Fo^2^)+(0.0377P)^2^+0.0000P] where P=(Fo^2^+2Fc^2^)/3'
_refine_ls_weighting_scheme calc
_refine_ls_wR_factor_gt 0.0769
_refine_ls_wR_factor_ref 0.0795
_reflns_number_gt 4050
_reflns_number_total 4684
_reflns_threshold_expression >2sigma(I)
_cod_data_source_file 1860-5397-12-150-S4.cif
_cod_data_source_block str-349
_cod_depositor_comments 'Adding full bibliography for 4032038--4032040.cif.'
_cod_original_sg_symbol_H-M 'P 21/c'
_cod_database_code 4032040

loop_
_symmetry_equiv_pos_as_xyz
'x, y, z'
'-x, y+1/2, -z+1/2'
'-x, -y, -z'
'x, -y-1/2, z-1/2'

loop_
_atom_site_label
_atom_site_type_symbol
_atom_site_fract_x
_atom_site_fract_y
_atom_site_fract_z
_atom_site_U_iso_or_equiv
_atom_site_adp_type
_atom_site_occupancy
_atom_site_symmetry_multiplicity
_atom_site_calc_flag
_atom_site_refinement_flags
Pd1 Pd 1.09080(2) 0.118113(8) 0.500896(12) 0.02597(8) Uani 1 1 d .
O1 O 1.2909(2) 0.04912(8) 0.60643(12) 0.0373(4) Uani 1 1 d .
N1 N 0.7437(2) 0.16462(9) 0.41412(14) 0.0283(4) Uani 1 1 d .
N2 N 0.8155(2) 0.22374(9) 0.33037(14) 0.0279(4) Uani 1 1 d .
F3 F 1.6222(3) 0.01181(10) 0.87956(13) 0.0839(6) Uani 1 1 d .
F2 F 1.4003(2) -0.04758(9) 0.75840(16) 0.0794(6) Uani 1 1 d .
N3 N 0.9147(2) 0.08217(9) 0.53766(14) 0.0281(4) Uani 1 1 d .
N4 N 0.6330(3) 0.11146(10) 0.49667(17) 0.0397(5) Uani 1 1 d .
C1 C 0.8807(3) 0.17477(10) 0.40541(16) 0.0264(5) Uani 1 1 d .
F1 F 1.6078(3) -0.02575(9) 0.74481(17) 0.0788(6) Uani 1 1 d .
C3 C 0.6426(3) 0.24261(12) 0.29342(19) 0.0346(5) Uani 1 1 d .
H3A H 0.5701 0.2756 0.2403 0.041 Uiso 1 1 calc R
C21 C 1.4067(3) 0.06187(11) 0.70503(19) 0.0336(5) Uani 1 1 d .
C4 C 0.7599(3) 0.11653(10) 0.48669(18) 0.0281(5) Uani 1 1 d .
C7 C 0.6586(4) 0.06470(13) 0.5681(2) 0.0437(6) Uani 1 1 d .
H7A H 0.5693 0.0586 0.5792 0.052 Uiso 1 1 calc R
C6 C 0.8096(3) 0.02598(12) 0.62470(19) 0.0396(6) Uani 1 1 d .
H6A H 0.8259 -0.0067 0.6745 0.047 Uiso 1 1 calc R
C12 C 0.9890(4) 0.24382(13) 0.1695(2) 0.0452(7) Uani 1 1 d .
H12A H 0.9796 0.2236 0.1102 0.054 Uiso 1 1 calc R
C2 C 0.5978(3) 0.20621(12) 0.34575(18) 0.0350(5) Uani 1 1 d .
H2A H 0.4885 0.2081 0.3381 0.042 Uiso 1 1 calc R
C9 C 1.0147(3) 0.30686(12) 0.34059(18) 0.0353(5) Uani 1 1 d .
C8 C 0.9087(3) 0.25126(11) 0.28977(18) 0.0302(5) Uani 1 1 d .
C20 C 1.2534(3) 0.15623(13) 0.4677(2) 0.0402(6) Uani 1 1 d .
H20A H 1.2955 0.1208 0.4445 0.060 Uiso 1 1 calc R
H20B H 1.3572 0.1775 0.5335 0.060 Uiso 1 1 calc R
H20C H 1.1866 0.1889 0.4088 0.060 Uiso 1 1 calc R
C10 C 1.1124(3) 0.32896(13) 0.3043(2) 0.0426(6) Uani 1 1 d .
H10A H 1.1873 0.3668 0.3372 0.051 Uiso 1 1 calc R
C5 C 0.9371(3) 0.03577(11) 0.60745(18) 0.0324(5) Uani 1 1 d .
H5A H 1.0428 0.0093 0.6456 0.039 Uiso 1 1 calc R
C22 C 1.5104(4) 0.00044(13) 0.7734(2) 0.0420(6) Uani 1 1 d .
C14 C 1.0301(4) 0.34165(12) 0.4348(2) 0.0419(6) Uani 1 1 d .
H14A H 0.9352 0.3229 0.4393 0.050 Uiso 1 1 calc R
C11 C 1.1017(4) 0.29651(14) 0.2211(2) 0.0474(7) Uani 1 1 d .
H11A H 1.1733 0.3110 0.1995 0.057 Uiso 1 1 calc R
C13 C 0.8875(3) 0.21880(12) 0.20163(18) 0.0370(5) Uani 1 1 d .
O2 O 1.4478(4) 0.11455(10) 0.75094(18) 0.0933(10) Uani 1 1 d .
C17 C 0.7658(4) 0.15929(13) 0.1450(2) 0.0477(7) Uani 1 1 d .
H17A H 0.7006 0.1522 0.1777 0.057 Uiso 1 1 calc R
C19 C 0.8737(5) 0.09803(17) 0.1665(3) 0.0770(11) Uani 1 1 d .
H19A H 0.7920 0.0603 0.1298 0.116 Uiso 1 1 calc R
H19B H 0.9560 0.0898 0.2455 0.116 Uiso 1 1 calc R
H19C H 0.9435 0.1040 0.1382 0.116 Uiso 1 1 calc R
C16 C 1.2120(4) 0.32969(18) 0.5445(2) 0.0673(9) Uani 1 1 d .
H16A H 1.2315 0.2821 0.5584 0.101 Uiso 1 1 calc R
H16B H 1.2140 0.3509 0.6028 0.101 Uiso 1 1 calc R
H16C H 1.3077 0.3484 0.5429 0.101 Uiso 1 1 calc R
C18 C 0.6250(4) 0.17107(19) 0.0239(2) 0.0679(9) Uani 1 1 d .
H18A H 0.5479 0.1320 -0.0095 0.102 Uiso 1 1 calc R
H18B H 0.6844 0.1796 -0.0105 0.102 Uiso 1 1 calc R
H18C H 0.5512 0.2093 0.0131 0.102 Uiso 1 1 calc R
C15 C 0.9951(6) 0.41595(16) 0.4135(3) 0.0823(11) Uani 1 1 d .
H15A H 0.8770 0.4231 0.3432 0.123 Uiso 1 1 calc R
H15B H 1.0890 0.4359 0.4112 0.123 Uiso 1 1 calc R
H15C H 0.9970 0.4363 0.4723 0.123 Uiso 1 1 calc R

loop_
_atom_site_aniso_label
_atom_site_aniso_U_11
_atom_site_aniso_U_22
_atom_site_aniso_U_33
_atom_site_aniso_U_23
_atom_site_aniso_U_13
_atom_site_aniso_U_12
Pd1 0.02880(12) 0.02574(11) 0.02525(11) 0.00319(6) 0.01727(9) 0.00419(7)
O1 0.0403(9) 0.0308(9) 0.0310(9) 0.0024(7) 0.0163(8) 0.0080(7)
N1 0.0288(9) 0.0305(10) 0.0275(9) 0.0032(7) 0.0179(8) 0.0034(8)
N2 0.0310(10) 0.0266(10) 0.0274(9) 0.0047(7) 0.0182(8) 0.0041(8)
F3 0.0909(14) 0.0767(13) 0.0322(9) 0.0104(8) 0.0095(9) 0.0154(11)
F2 0.0673(11) 0.0551(11) 0.0916(14) 0.0337(10) 0.0350(11) -0.0055(9)
N3 0.0348(10) 0.0252(10) 0.0265(9) -0.0018(8) 0.0196(9) -0.0011(8)
N4 0.0432(12) 0.0446(13) 0.0455(13) 0.0064(9) 0.0342(11) 0.0051(9)
C1 0.0304(11) 0.0282(11) 0.0221(10) 0.0002(9) 0.0165(10) 0.0005(9)
F1 0.0828(13) 0.0709(13) 0.0970(14) 0.0291(11) 0.0618(12) 0.0437(11)
C3 0.0317(12) 0.0349(13) 0.0310(12) 0.0063(9) 0.0157(10) 0.0090(10)
C21 0.0316(12) 0.0313(13) 0.0347(13) 0.0004(10) 0.0182(11) 0.0013(10)
C4 0.0308(12) 0.0259(11) 0.0267(12) -0.0023(8) 0.0167(10) -0.0022(9)
C7 0.0517(15) 0.0439(15) 0.0539(16) 0.0065(12) 0.0417(14) 0.0013(12)
C6 0.0546(15) 0.0337(13) 0.0420(14) 0.0039(11) 0.0353(13) -0.0013(12)
C12 0.0642(18) 0.0465(16) 0.0424(15) 0.0138(12) 0.0414(14) 0.0122(14)
C2 0.0290(12) 0.0401(14) 0.0363(12) 0.0033(10) 0.0198(11) 0.0059(10)
C9 0.0341(12) 0.0352(13) 0.0343(12) 0.0094(10) 0.0194(11) 0.0045(10)
C8 0.0344(12) 0.0303(12) 0.0285(11) 0.0103(9) 0.0203(10) 0.0076(10)
C20 0.0335(13) 0.0499(16) 0.0463(14) 0.0140(12) 0.0289(12) 0.0091(11)
C10 0.0411(14) 0.0396(14) 0.0463(14) 0.0129(12) 0.0259(12) 0.0018(12)
C5 0.0412(13) 0.0260(12) 0.0322(12) 0.0008(9) 0.0233(11) -0.0001(10)
C22 0.0397(14) 0.0416(15) 0.0366(14) 0.0065(11) 0.0186(12) 0.0007(12)
C14 0.0464(15) 0.0407(15) 0.0379(14) -0.0017(11) 0.0250(12) -0.0040(12)
C11 0.0491(16) 0.0542(17) 0.0501(16) 0.0234(13) 0.0357(14) 0.0108(13)
C13 0.0461(14) 0.0354(13) 0.0325(12) 0.0111(10) 0.0253(12) 0.0079(11)
O2 0.106(2) 0.0422(13) 0.0491(13) -0.0112(10) 0.0032(14) 0.0130(12)
C17 0.0715(19) 0.0448(16) 0.0417(14) -0.0022(12) 0.0419(15) -0.0048(14)
C19 0.083(3) 0.0441(18) 0.079(2) -0.0007(17) 0.035(2) 0.0059(17)
C16 0.0588(19) 0.080(2) 0.0427(16) -0.0039(16) 0.0199(16) 0.0083(18)
C18 0.063(2) 0.075(2) 0.0507(18) -0.0011(16) 0.0264(16) -0.0028(17)
C15 0.117(3) 0.056(2) 0.070(2) -0.0010(17) 0.054(2) 0.021(2)

loop_
_atom_type_symbol
_atom_type_description
_atom_type_scat_dispersion_real
_atom_type_scat_dispersion_imag
_atom_type_scat_source
C C 0.0033 0.0016 'International Tables Vol C Tables 4.2.6.8 and 6.1.1.4'
H H 0.0000 0.0000 'International Tables Vol C Tables 4.2.6.8 and 6.1.1.4'
F F 0.0171 0.0103 'International Tables Vol C Tables 4.2.6.8 and 6.1.1.4'
N N 0.0061 0.0033 'International Tables Vol C Tables 4.2.6.8 and 6.1.1.4'
O O 0.0106 0.0060 'International Tables Vol C Tables 4.2.6.8 and 6.1.1.4'
Pd Pd -0.9988 1.0072 'International Tables Vol C Tables 4.2.6.8 and 6.1.1.4'

loop_
_geom_angle_atom_site_label_1
_geom_angle_atom_site_label_2
_geom_angle_atom_site_label_3
_geom_angle
C1 Pd1 C20 98.62(9)
C1 Pd1 O1 171.42(8)
C20 Pd1 O1 89.85(8)
C1 Pd1 N3 79.59(8)
C20 Pd1 N3 177.24(8)
O1 Pd1 N3 91.99(7)
C21 O1 Pd1 120.92(15)
C1 N1 C2 112.18(17)
C1 N1 C4 120.81(18)
C2 N1 C4 127.01(19)
C1 N2 C3 111.23(18)
C1 N2 C8 124.64(17)
C3 N2 C8 124.08(18)
C5 N3 C4 115.03(19)
C5 N3 Pd1 131.82(16)
C4 N3 Pd1 112.92(14)
C4 N4 C7 115.1(2)
N2 C1 N1 102.96(17)
N2 C1 Pd1 143.04(16)
N1 C1 Pd1 114.00(14)
C2 C3 N2 107.8(2)
C2 C3 H3A 126.1
N2 C3 H3A 126.1
O2 C21 O1 129.0(2)
O2 C21 C22 118.1(2)
O1 C21 C22 112.8(2)
N4 C4 N3 129.0(2)
N4 C4 N1 118.5(2)
N3 C4 N1 112.47(19)
N4 C7 C6 121.8(2)
N4 C7 H7A 119.1
C6 C7 H7A 119.1
C7 C6 C5 118.0(2)
C7 C6 H6A 121.0
C5 C6 H6A 121.0
C11 C12 C13 121.8(2)
C11 C12 H12A 119.1
C13 C12 H12A 119.1
C3 C2 N1 105.8(2)
C3 C2 H2A 127.1
N1 C2 H2A 127.1
C8 C9 C10 116.9(2)
C8 C9 C14 122.3(2)
C10 C9 C14 120.8(2)
C9 C8 C13 124.1(2)
C9 C8 N2 118.65(19)
C13 C8 N2 117.2(2)
Pd1 C20 H20A 109.5
Pd1 C20 H20B 109.5
H20A C20 H20B 109.5
Pd1 C20 H20C 109.5
H20A C20 H20C 109.5
H20B C20 H20C 109.5
C11 C10 C9 120.7(2)
C11 C10 H10A 119.6
C9 C10 H10A 119.6
N3 C5 C6 121.0(2)
N3 C5 H5A 119.5
C6 C5 H5A 119.5
F3 C22 F2 107.2(2)
F3 C22 F1 106.7(2)
F2 C22 F1 104.9(2)
F3 C22 C21 113.8(2)
F2 C22 C21 112.0(2)
F1 C22 C21 111.8(2)
C16 C14 C9 112.1(2)
C16 C14 C15 110.1(2)
C9 C14 C15 111.4(2)
C16 C14 H14A 107.7
C9 C14 H14A 107.7
C15 C14 H14A 107.7
C12 C11 C10 120.6(2)
C12 C11 H11A 119.7
C10 C11 H11A 119.7
C12 C13 C8 115.7(2)
C12 C13 C17 121.2(2)
C8 C13 C17 123.1(2)
C19 C17 C18 111.7(3)
C19 C17 C13 111.2(3)
C18 C17 C13 111.9(2)
C19 C17 H17A 107.3
C18 C17 H17A 107.3
C13 C17 H17A 107.3
C17 C19 H19A 109.5
C17 C19 H19B 109.5
H19A C19 H19B 109.5
C17 C19 H19C 109.5
H19A C19 H19C 109.5
H19B C19 H19C 109.5
C14 C16 H16A 109.5
C14 C16 H16B 109.5
H16A C16 H16B 109.5
C14 C16 H16C 109.5
H16A C16 H16C 109.5
H16B C16 H16C 109.5
C17 C18 H18A 109.5
C17 C18 H18B 109.5
H18A C18 H18B 109.5
C17 C18 H18C 109.5
H18A C18 H18C 109.5
H18B C18 H18C 109.5
C14 C15 H15A 109.5
C14 C15 H15B 109.5
H15A C15 H15B 109.5
C14 C15 H15C 109.5
H15A C15 H15C 109.5
H15B C15 H15C 109.5

loop_
_geom_bond_atom_site_label_1
_geom_bond_atom_site_label_2
_geom_bond_distance
Pd1 C1 1.956(2)
Pd1 C20 2.015(2)
Pd1 O1 2.0976(15)
Pd1 N3 2.1514(18)
O1 C21 1.242(3)
N1 C1 1.373(3)
N1 C2 1.391(3)
N1 C4 1.415(3)
N2 C1 1.353(2)
N2 C3 1.397(3)
N2 C8 1.446(3)
F3 C22 1.317(3)
F2 C22 1.327(3)
N3 C5 1.341(3)
N3 C4 1.346(3)
N4 C4 1.281(3)
N4 C7 1.354(3)
F1 C22 1.330(3)
C3 C2 1.326(3)
C3 H3A 0.9500
C21 O2 1.206(3)
C21 C22 1.535(3)
C7 C6 1.367(4)
C7 H7A 0.9500
C6 C5 1.374(3)
C6 H6A 0.9500
C12 C11 1.365(4)
C12 C13 1.395(3)
C12 H12A 0.9500
C2 H2A 0.9500
C9 C8 1.386(3)
C9 C10 1.392(3)
C9 C14 1.530(3)
C8 C13 1.402(3)
C20 H20A 0.9800
C20 H20B 0.9800
C20 H20C 0.9800
C10 C11 1.381(4)
C10 H10A 0.9500
C5 H5A 0.9500
C14 C16 1.521(4)
C14 C15 1.533(4)
C14 H14A 1.0000
C11 H11A 0.9500
C13 C17 1.517(3)
C17 C19 1.502(4)
C17 C18 1.509(4)
C17 H17A 1.0000
C19 H19A 0.9800
C19 H19B 0.9800
C19 H19C 0.9800
C16 H16A 0.9800
C16 H16B 0.9800
C16 H16C 0.9800
C18 H18A 0.9800
C18 H18B 0.9800
C18 H18C 0.9800
C15 H15A 0.9800
C15 H15B 0.9800
C15 H15C 0.9800

loop_
_geom_torsion_atom_site_label_1
_geom_torsion_atom_site_label_2
_geom_torsion_atom_site_label_3
_geom_torsion_atom_site_label_4
_geom_torsion
C20 Pd1 O1 C21 89.63(19)
N3 Pd1 O1 C21 -88.31(18)
C1 Pd1 N3 C5 -178.3(2)
O1 Pd1 N3 C5 3.45(19)
C1 Pd1 N3 C4 -4.07(14)
O1 Pd1 N3 C4 177.64(14)
C3 N2 C1 N1 -0.5(2)
C8 N2 C1 N1 -178.04(18)
C3 N2 C1 Pd1 -179.4(2)
C8 N2 C1 Pd1 3.1(4)
C2 N1 C1 N2 0.2(2)
C4 N1 C1 N2 -179.54(18)
C2 N1 C1 Pd1 179.46(14)
C4 N1 C1 Pd1 -0.3(2)
C20 Pd1 C1 N2 3.1(3)
N3 Pd1 C1 N2 -179.0(3)
C20 Pd1 C1 N1 -175.63(16)
N3 Pd1 C1 N1 2.24(14)
C1 N2 C3 C2 0.7(3)
C8 N2 C3 C2 178.2(2)
Pd1 O1 C21 O2 -15.7(4)
Pd1 O1 C21 C22 165.84(15)
C7 N4 C4 N3 -0.4(4)
C7 N4 C4 N1 -179.6(2)
C5 N3 C4 N4 0.9(3)
Pd1 N3 C4 N4 -174.4(2)
C5 N3 C4 N1 -179.92(17)
Pd1 N3 C4 N1 4.9(2)
C1 N1 C4 N4 176.0(2)
C2 N1 C4 N4 -3.7(3)
C1 N1 C4 N3 -3.3(3)
C2 N1 C4 N3 177.0(2)
C4 N4 C7 C6 -0.1(4)
N4 C7 C6 C5 0.1(4)
N2 C3 C2 N1 -0.5(3)
C1 N1 C2 C3 0.2(2)
C4 N1 C2 C3 179.9(2)
C10 C9 C8 C13 -3.5(3)
C14 C9 C8 C13 178.5(2)
C10 C9 C8 N2 175.45(19)
C14 C9 C8 N2 -2.6(3)
C1 N2 C8 C9 -93.5(3)
C3 N2 C8 C9 89.4(3)
C1 N2 C8 C13 85.5(3)
C3 N2 C8 C13 -91.6(3)
C8 C9 C10 C11 0.3(3)
C14 C9 C10 C11 178.4(2)
C4 N3 C5 C6 -0.8(3)
Pd1 N3 C5 C6 173.29(16)
C7 C6 C5 N3 0.4(3)
O2 C21 C22 F3 7.2(4)
O1 C21 C22 F3 -174.1(2)
O2 C21 C22 F2 128.9(3)
O1 C21 C22 F2 -52.4(3)
O2 C21 C22 F1 -113.7(3)
O1 C21 C22 F1 64.9(3)
C8 C9 C14 C16 107.1(3)
C10 C9 C14 C16 -70.9(3)
C8 C9 C14 C15 -129.0(3)
C10 C9 C14 C15 53.0(3)
C13 C12 C11 C10 -3.0(4)
C9 C10 C11 C12 2.8(4)
C11 C12 C13 C8 0.1(4)
C11 C12 C13 C17 -178.7(2)
C9 C8 C13 C12 3.3(3)
N2 C8 C13 C12 -175.65(19)
C9 C8 C13 C17 -177.9(2)
N2 C8 C13 C17 3.1(3)
C12 C13 C17 C19 66.9(3)
C8 C13 C17 C19 -111.8(3)
C12 C13 C17 C18 -58.8(3)
C8 C13 C17 C18 122.5(3)
